data_1558468
loop_
_publ_author_name
'Andersen, Peter'
'Matsui, Hayato'
'Nielsen, Karen M.'
'Nygaard, Anne S.'

_publ_section_title
;
 Formation of Dinuclear (1,4,7-Triazacyclononane)chromium(III) Complexes
 with Three Hydroxo or One Acetamidato and Two Hydroxo Bridges from the
 Aquahydroxo Monomers in Acetonitrile
;
_journal_name_full 'Acta Chemica Scandinavica'
_journal_page_first 542
_journal_page_last 547
_journal_paper_doi 10.3891/acta.chem.scand.48-0542
_journal_volume 48
_journal_year 1994
_chemical_formula_sum 'C14 H42 Cr2 I3 N7 O6'
_chemical_formula_weight 889.25
_chemical_name_common
;
[(tacn)Cr(mu-OH)2(mu-CH3CONH)Cr-(tacn)]I3.3H2O
;
_space_group_IT_number 19
_space_group_name_Hall 'P 2ac 2ab'
_space_group_name_H-M_alt 'P 21 21 21'
_symmetry_cell_setting orthorhombic
_symmetry_Int_Tables_number 19
_symmetry_space_group_name_Hall 'P 2ac 2ab'
_symmetry_space_group_name_H-M 'P 21 21 21'
_cell_angle_alpha 90.
_cell_angle_beta 90.
_cell_angle_gamma 90.
_cell_formula_units_Z 4
_cell_length_a 9.972(2)
_cell_length_b 13.731(4)
_cell_length_c 21.577(6)
_cell_volume 2954.4(13)
_diffrn_ambient_temperature 122
_diffrn_radiation_probe x-ray
_diffrn_radiation_type MoK\a
_diffrn_radiation_wavelength 0.71073
_exptl_absorpt_coefficient_mu 3.908
_exptl_crystal_density_diffrn 1.999
_refine_ls_goodness_of_fit_ref 1.135
_refine_ls_number_parameters 305
_refine_ls_number_reflns 4618
_refine_ls_R_factor_gt 0.04
_refine_ls_wR_factor_ref 0.14
_cod_data_source_file Acta-Chem-Scand-1994-48-542.cif
_cod_data_source_block 1
_cod_depositor_comments
;
Cell parameters at 295 K
a = 10.044(4)
b = 13.728(6)
c = 21.708(3)
V = 2993(2)
;
_cod_database_code 1558468

loop_
_space_group_symop_id
_space_group_symop_operation_xyz
1 x,y,z
2 1/2-x,-y,1/2+z
3 1/2+x,1/2-y,-z
4 -x,1/2+y,1/2-z

loop_
_atom_site_label
_atom_site_type_symbol
_atom_site_thermal_displace_type
_atom_site_fract_x
_atom_site_fract_y
_atom_site_fract_z
_atom_site_occupancy
_atom_site_U_iso_or_equiv
_atom_site_calc_flag
_atom_site_refinement_flags
_atom_site_disorder_assembly
_atom_site_disorder_group
I1 I Uiso 0.00710(10) 0.68170(10) 0.61480(10) 1.000 0.0280(10) . . . .
I2 I Uiso 0.96350(10) 1.05260(10) 0.49460(10) 1.000 0.0340(10) . . . .
I3A I Uiso 0.70480(10) 0.66070(10) 0.76920(10) 0.920(10) 0.0230(10) . . . .
I3B I Uiso 0.6899(11) 0.6757(7) 0.8027(13) 0.080(10) 0.037(5) . . . .
Cr1 Cr Uiso 0.2946(2) 0.84700(10) 0.78240(10) 1.000 0.0160(10) . . . .
Cr2 Cr Uiso 0.4483(2) 0.85530(10) 0.66830(10) 1.000 0.0170(10) . . . .
O1 O Uiso 0.2906(8) 0.9193(5) 0.7037(3) 1.000 0.022(2) . . . .
O2 O Uiso 0.3999(7) 0.7558(4) 0.7305(3) 1.000 0.0160(10) . . . .
O3 O Uiso 0.5748(7) 0.9248(5) 0.7229(3) 1.000 0.024(2) . . . .
N2 N Uiso 0.4595(9) 0.9145(6) 0.8135(4) 1.000 0.021(2) . . . .
N11 N Uiso 0.2759(9) 0.7640(6) 0.8616(4) 1.000 0.020(2) . . . .
N12 N Uiso 0.1158(8) 0.7801(5) 0.7606(4) 1.000 0.018(2) . . . .
N13 N Uiso 0.1694(9) 0.9405(6) 0.8301(4) 1.000 0.021(2) . . . .
N21 N Uiso 0.6035(10) 0.7777(6) 0.6249(4) 1.000 0.023(2) . . . .
N22 N Uiso 0.3328(10) 0.7899(6) 0.6003(3) 1.000 0.021(2) . . . .
N23 N Uiso 0.4868(10) 0.9565(6) 0.6002(4) 1.000 0.026(2) . . . .
C2 C Uiso 0.5665(10) 0.9409(6) 0.7807(4) 1.000 0.018(2) . . . .
C3 C Uiso 0.6804(12) 0.9939(10) 0.8100(6) 1.000 0.034(3) . . . .
C11 C Uiso 0.2038(12) 0.6746(7) 0.8415(4) 1.000 0.023(2) . . . .
C12 C Uiso 0.0812(12) 0.7004(7) 0.8051(5) 1.000 0.022(2) . . . .
C13 C Uiso 0.0120(11) 0.8591(7) 0.7565(5) 1.000 0.025(2) . . . .
C14 C Uiso 0.0259(11) 0.9211(7) 0.8143(5) 1.000 0.025(2) . . . .
C15 C Uiso 0.1944(13) 0.9260(8) 0.8974(5) 1.000 0.030(2) . . . .
C16 C Uiso 0.2023(12) 0.8176(7) 0.9119(4) 1.000 0.025(2) . . . .
C21 C Uiso 0.5371(13) 0.6874(7) 0.6004(5) 1.000 0.028(2) . . . .
C22 C Uiso 0.4125(13) 0.7157(7) 0.5652(5) 1.000 0.025(2) . . . .
C23 C Uiso 0.2832(14) 0.8712(8) 0.5610(5) 1.000 0.030(2) . . . .
C24 C Uiso 0.3989(14) 0.9399(8) 0.5457(5) 1.000 0.031(3) . . . .
C25 C Uiso 0.6362(12) 0.9451(8) 0.5858(6) 1.000 0.033(3) . . . .
C26 C Uiso 0.6655(14) 0.8371(9) 0.5745(6) 1.000 0.038(3) . . . .
O4W O Uiso 0.5118(9) 1.1666(5) 0.5720(4) 1.000 0.037(3) . . . .
O5W O Uiso 1.2143(11) 1.1721(8) 0.5753(4) 1.000 0.050(3) . . . .
O6W O Uiso 1.1366(13) 1.3559(9) 0.5405(5) 1.000 0.062(4) . . . .

loop_
_atom_type_symbol
_atom_type_description
_atom_type_scat_dispersion_real
_atom_type_scat_dispersion_imag
_atom_type_scat_source
C C 0.0033 0.0016 ' International Tables Vol C Tables 4.2.6.8 and 6.1.1.4'
Cr Cr 0.3209 0.6236 ' International Tables Vol C Tables 4.2.6.8 and 6.1.1.4'
I I -0.4742 1.8119 ' International Tables Vol C Tables 4.2.6.8 and 6.1.1.4'
N N 0.0061 0.0033 ' International Tables Vol C Tables 4.2.6.8 and 6.1.1.4'
O O 0.0106 0.0060 ' International Tables Vol C Tables 4.2.6.8 and 6.1.1.4'

loop_
_geom_angle_atom_site_label_1
_geom_angle_atom_site_label_2
_geom_angle_atom_site_label_3
_geom_angle
_geom_angle_site_symmetry_1
_geom_angle_site_symmetry_2
_geom_angle_site_symmetry_3
_geom_angle_publ_flag
O1 Cr1 O2 80.9(3) . . . yes
O1 Cr1 N2 94.2(3) . . . yes
O1 Cr1 N11 172.8(3) . . . yes
O1 Cr1 N12 90.6(3) . . . yes
O1 Cr1 N13 96.0(3) . . . yes
O2 Cr1 N2 92.7(3) . . . yes
O2 Cr1 N11 99.6(3) . . . yes
O2 Cr1 N12 92.7(3) . . . yes
O2 Cr1 N13 174.2(3) . . . yes
N2 Cr1 N11 93.0(4) . . . yes
N2 Cr1 N12 173.3(4) . . . yes
N2 Cr1 N13 92.4(4) . . . yes
N11 Cr1 N12 82.2(3) . . . yes
N11 Cr1 N13 82.9(3) . . . yes
N12 Cr1 N13 82.4(3) . . . yes
O1 Cr2 O2 81.3(3) . . . yes
O1 Cr2 O3 93.6(3) . . . yes
O1 Cr2 N21 174.0(3) . . . yes
O1 Cr2 N22 91.4(3) . . . yes
O1 Cr2 N23 97.2(3) . . . yes
O2 Cr2 O3 94.9(3) . . . yes
O2 Cr2 N21 97.6(3) . . . yes
O2 Cr2 N22 92.6(3) . . . yes
O2 Cr2 N23 176.0(3) . . . yes
O3 Cr2 N21 92.3(3) . . . yes
O3 Cr2 N22 171.5(3) . . . yes
O3 Cr2 N23 88.9(3) . . . yes
N21 Cr2 N22 82.8(4) . . . yes
N21 Cr2 N23 83.5(4) . . . yes
N22 Cr2 N23 83.7(3) . . . yes
Cr1 O1 Cr2 95.4(3) . . . yes
Cr1 O2 Cr2 94.4(2) . . . yes
Cr2 O3 C2 129.0(6) . . . yes
Cr1 N2 C2 127.3(7) . . . yes
Cr1 N11 C11 105.0(6) . . . yes
Cr1 N11 C16 111.8(6) . . . yes
C11 N11 C16 112.3(8) . . . yes
Cr1 N12 C12 112.3(6) . . . yes
Cr1 N12 C13 106.7(5) . . . yes
C12 N12 C13 114.0(8) . . . yes
Cr1 N13 C14 110.7(6) . . . yes
Cr1 N13 C15 107.6(7) . . . yes
C14 N13 C15 111.1(9) . . . yes
Cr2 N21 C21 104.5(7) . . . yes
Cr2 N21 C26 110.7(7) . . . yes
C21 N21 C26 112.2(8) . . . yes
Cr2 N22 C22 111.0(7) . . . yes
Cr2 N22 C23 105.3(6) . . . yes
C22 N22 C23 113.5(7) . . . yes
Cr2 N23 C24 110.6(7) . . . yes
Cr2 N23 C25 104.9(6) . . . yes
C24 N23 C25 113.5(9) . . . yes
O3 C2 N2 121.8(9) . . . yes
O3 C2 C3 116.9(9) . . . yes
N2 C2 C3 121.3(9) . . . yes
N11 C11 C12 110.7(8) . . . yes
N12 C12 C11 108.8(9) . . . yes
N12 C13 C14 107.1(8) . . . yes
N13 C14 C13 112.0(9) . . . yes
N13 C15 C16 109.9(8) . . . yes
N11 C16 C15 110.8(8) . . . yes
N21 C21 C22 109.2(8) . . . yes
N22 C22 C21 111.0(8) . . . yes
N22 C23 C24 109.6(10) . . . yes
N23 C24 C23 111.7(9) . . . yes
N23 C25 C26 108.5(9) . . . yes
N21 C26 C25 109.5(10) . . . yes

loop_
_geom_bond_atom_site_label_1
_geom_bond_atom_site_label_2
_geom_bond_distance
_geom_bond_site_symmetry_1
_geom_bond_site_symmetry_2
_geom_bond_publ_flag
Cr1 O1 1.967(7) . . yes
Cr1 O2 1.981(7) . . yes
Cr1 N2 2.003(9) . . yes
Cr1 N11 2.063(9) . . yes
Cr1 N12 2.060(8) . . yes
Cr1 N13 2.066(9) . . yes
Cr2 O1 1.957(8) . . yes
Cr2 O2 1.975(6) . . yes
Cr2 O3 1.972(7) . . yes
Cr2 N21 2.099(9) . . yes
Cr2 N22 2.070(8) . . yes
Cr2 N23 2.059(9) . . yes
O3 C2 1.269(11) . . yes
N2 C2 1.331(13) . . yes
N11 C11 1.487(13) . . yes
N11 C16 1.503(13) . . yes
N12 C12 1.496(13) . . yes
N12 C13 1.502(13) . . yes
N13 C14 1.495(14) . . yes
N13 C15 1.487(14) . . yes
N21 C21 1.502(14) . . yes
N21 C26 1.493(16) . . yes
N22 C22 1.498(14) . . yes
N22 C23 1.487(14) . . yes
N23 C24 1.484(15) . . yes
N23 C25 1.530(16) . . yes
C2 C3 1.490(16) . . no
C11 C12 1.496(16) . . no
C13 C14 1.516(15) . . no
C15 C16 1.523(15) . . no
C21 C22 1.507(17) . . no
C23 C24 1.526(18) . . no
C25 C26 1.531(17) . . no

loop_
_geom_torsion_atom_site_label_1
_geom_torsion_atom_site_label_2
_geom_torsion_atom_site_label_3
_geom_torsion_atom_site_label_4
_geom_torsion
_geom_torsion_site_symmetry_1
_geom_torsion_site_symmetry_2
_geom_torsion_site_symmetry_3
_geom_torsion_site_symmetry_4
_geom_torsion_publ_flag
O2 Cr1 O1 Cr2 -21.3(3) . . . . no
N2 Cr1 O1 Cr2 70.7(3) . . . . no
N12 Cr1 O1 Cr2 -114.0(3) . . . . no
N13 Cr1 O1 Cr2 163.6(3) . . . . no
O1 Cr1 O2 Cr2 21.1(3) . . . . no
N2 Cr1 O2 Cr2 -72.7(3) . . . . no
N11 Cr1 O2 Cr2 -166.2(3) . . . . no
N12 Cr1 O2 Cr2 111.3(3) . . . . no
O1 Cr1 N2 C2 -38.1(8) . . . . no
O2 Cr1 N2 C2 42.9(8) . . . . no
N11 Cr1 N2 C2 142.7(8) . . . . no
N13 Cr1 N2 C2 -134.3(8) . . . . no
O2 Cr1 N11 C11 -60.2(7) . . . . no
O2 Cr1 N11 C16 177.8(7) . . . . no
N2 Cr1 N11 C11 -153.4(7) . . . . no
N2 Cr1 N11 C16 84.6(7) . . . . no
N12 Cr1 N11 C11 31.3(6) . . . . no
N12 Cr1 N11 C16 -90.7(7) . . . . no
N13 Cr1 N11 C11 114.5(7) . . . . no
N13 Cr1 N11 C16 -7.4(7) . . . . no
O1 Cr1 N12 C12 171.2(6) . . . . no
O1 Cr1 N12 C13 -63.2(6) . . . . no
O2 Cr1 N12 C12 90.3(6) . . . . no
O2 Cr1 N12 C13 -144.1(6) . . . . no
N11 Cr1 N12 C12 -9.1(6) . . . . no
N11 Cr1 N12 C13 116.6(7) . . . . no
N13 Cr1 N12 C12 -92.9(7) . . . . no
N13 Cr1 N12 C13 32.8(6) . . . . no
O1 Cr1 N13 C14 79.9(7) . . . . no
O1 Cr1 N13 C15 -158.6(7) . . . . no
N2 Cr1 N13 C14 174.3(6) . . . . no
N2 Cr1 N13 C15 -64.1(7) . . . . no
N11 Cr1 N13 C14 -93.0(7) . . . . no
N11 Cr1 N13 C15 28.6(7) . . . . no
N12 Cr1 N13 C14 -9.9(6) . . . . no
N12 Cr1 N13 C15 111.6(7) . . . . no
O2 Cr2 O1 Cr1 21.4(3) . . . . no
O3 Cr2 O1 Cr1 -73.0(3) . . . . no
N22 Cr2 O1 Cr1 113.8(3) . . . . no
N23 Cr2 O1 Cr1 -162.3(3) . . . . no
O1 Cr2 O2 Cr1 -21.2(3) . . . . no
O3 Cr2 O2 Cr1 71.8(3) . . . . no
N21 Cr2 O2 Cr1 164.8(3) . . . . no
N22 Cr2 O2 Cr1 -112.2(3) . . . . no
O1 Cr2 O3 C2 44.4(8) . . . . no
O2 Cr2 O3 C2 -37.2(8) . . . . no
N21 Cr2 O3 C2 -135.0(8) . . . . no
N23 Cr2 O3 C2 141.5(8) . . . . no
O2 Cr2 N21 C21 60.5(6) . . . . no
O2 Cr2 N21 C26 -178.6(7) . . . . no
O3 Cr2 N21 C21 155.7(6) . . . . no
O3 Cr2 N21 C26 -83.3(7) . . . . no
N22 Cr2 N21 C21 -31.2(6) . . . . no
N22 Cr2 N21 C26 89.7(8) . . . . no
N23 Cr2 N21 C21 -115.7(6) . . . . no
N23 Cr2 N21 C26 5.3(8) . . . . no
O1 Cr2 N22 C22 -170.5(6) . . . . no
O1 Cr2 N22 C23 66.3(7) . . . . no
O2 Cr2 N22 C22 -89.2(6) . . . . no
O2 Cr2 N22 C23 147.6(7) . . . . no
N21 Cr2 N22 C22 8.2(6) . . . . no
N21 Cr2 N22 C23 -115.1(7) . . . . no
N23 Cr2 N22 C22 92.4(6) . . . . no
N23 Cr2 N22 C23 -30.8(7) . . . . no
O1 Cr2 N23 C24 -81.3(7) . . . . no
O1 Cr2 N23 C25 156.0(6) . . . . no
O3 Cr2 N23 C24 -174.8(7) . . . . no
O3 Cr2 N23 C25 62.4(6) . . . . no
N21 Cr2 N23 C24 92.7(7) . . . . no
N21 Cr2 N23 C25 -30.0(6) . . . . no
N22 Cr2 N23 C24 9.3(7) . . . . no
N22 Cr2 N23 C25 -113.4(7) . . . . no
Cr2 O3 C2 N2 -3.5(13) . . . . no
Cr2 O3 C2 C3 178.5(7) . . . . no
Cr1 N2 C2 O3 0.0(13) . . . . no
Cr1 N2 C2 C3 177.9(8) . . . . no
Cr1 N11 C11 C12 -49.8(9) . . . . no
C16 N11 C11 C12 71.9(10) . . . . no
Cr1 N11 C16 C15 -15.1(11) . . . . no
C11 N11 C16 C15 -132.7(9) . . . . no
Cr1 N12 C12 C11 -15.6(9) . . . . no
C13 N12 C12 C11 -137.2(8) . . . . no
Cr1 N12 C13 C14 -48.9(9) . . . . no
C12 N12 C13 C14 75.7(10) . . . . no
Cr1 N13 C14 C13 -15.2(10) . . . . no
C15 N13 C14 C13 -134.7(9) . . . . no
Cr1 N13 C15 C16 -44.5(10) . . . . no
C14 N13 C15 C16 76.8(11) . . . . no
Cr2 N21 C21 C22 49.3(9) . . . . no
C26 N21 C21 C22 -70.6(12) . . . . no
Cr2 N21 C26 C25 21.4(12) . . . . no
C21 N21 C26 C25 137.7(10) . . . . no
Cr2 N22 C22 C21 17.3(10) . . . . no
C23 N22 C22 C21 135.7(10) . . . . no
Cr2 N22 C23 C24 46.6(9) . . . . no
C22 N22 C23 C24 -75.0(11) . . . . no
Cr2 N23 C24 C23 14.3(11) . . . . no
C25 N23 C24 C23 131.9(10) . . . . no
Cr2 N23 C25 C26 50.2(10) . . . . no
C24 N23 C25 C26 -70.6(11) . . . . no
N11 C11 C12 N12 43.6(10) . . . . no
N12 C13 C14 N13 42.4(10) . . . . no
N13 C15 C16 N11 39.4(13) . . . . no
N21 C21 C22 N22 -45.1(12) . . . . no
N22 C23 C24 N23 -41.3(12) . . . . no
N23 C25 C26 N21 -47.7(13) . . . . no
